data_4088054
loop_
_publ_author_name
'Cheisson, Thibault'
'Auffrant, Audrey'
'Nocton, Gr\'egory'

_publ_section_title
;
 \h5--\h1Switch in Divalent Phosphaytterbocene Complexes with Neutral
 Iminophosphoranyl Pincer Ligands: Solid-State Structures and Solution
 NMR1JYb--PCoupling Constants
;
_journal_issue 22
_journal_name_full Organometallics
_journal_page_first 5470
_journal_paper_doi 10.1021/acs.organomet.5b00814
_journal_volume 34
_journal_year 2015
_chemical_formula_moiety 'C59 H97 N3 P4 Yb'
_chemical_formula_sum 'C59 H97 N3 P4 Yb'
_chemical_formula_weight 1145.31
_space_group_crystal_system monoclinic
_space_group_IT_number 15
_space_group_name_Hall '-I 2ya'
_space_group_name_H-M_alt 'I 1 2/a 1'
_atom_sites_solution_hydrogens geom
_audit_creation_method SHELXL-2014/6
_cell_angle_alpha 90
_cell_angle_beta 96.486(3)
_cell_angle_gamma 90
_cell_formula_units_Z 8
_cell_length_a 16.994(1)
_cell_length_b 34.291(1)
_cell_length_c 27.1533(9)
_cell_measurement_reflns_used 19839
_cell_measurement_temperature 150.0(1)
_cell_measurement_theta_max 30.034
_cell_measurement_theta_min 0.998
_cell_volume 15722.1(12)
_computing_cell_refinement 'DENZO (Otwinowski & Minor, 1997) & COLLECT'
_computing_data_collection 'COLLECT (Hooft, R.W.W., 1998)'
_computing_data_reduction 'DENZO & COLLECT'
_computing_molecular_graphics 'PLATON (Spek, 2009)'
_computing_structure_refinement 'SHELXL-2014/6 (Sheldrick, 2014)'
_computing_structure_solution 'SIR97 (Altomare et al., 1999)'
_diffrn_ambient_temperature 150.0(1)
_diffrn_measured_fraction_theta_full 0.990
_diffrn_measured_fraction_theta_max 0.986
_diffrn_measurement_device_type 'Kappa APEX II'
_diffrn_measurement_method 'phi and omega scans'
_diffrn_radiation_type MoK\a
_diffrn_radiation_wavelength 0.71069
_diffrn_reflns_av_R_equivalents 0.0550
_diffrn_reflns_av_unetI/netI 0.0590
_diffrn_reflns_Laue_measured_fraction_full 0.990
_diffrn_reflns_Laue_measured_fraction_max 0.986
_diffrn_reflns_limit_h_max 23
_diffrn_reflns_limit_h_min -12
_diffrn_reflns_limit_k_max 48
_diffrn_reflns_limit_k_min -43
_diffrn_reflns_limit_l_max 38
_diffrn_reflns_limit_l_min -37
_diffrn_reflns_number 57843
_diffrn_reflns_point_group_measured_fraction_full 0.990
_diffrn_reflns_point_group_measured_fraction_max 0.986
_diffrn_reflns_theta_full 25.240
_diffrn_reflns_theta_max 30.032
_diffrn_reflns_theta_min 2.716
_exptl_absorpt_coefficient_mu 1.299
_exptl_absorpt_correction_T_max 1.39934
_exptl_absorpt_correction_T_min 0.793739
_exptl_absorpt_correction_type multi-scan
_exptl_absorpt_process_details DENZO/SCALEPACK
_exptl_crystal_colour 'Dark Purple'
_exptl_crystal_density_diffrn 0.968
_exptl_crystal_description Block
_exptl_crystal_F_000 4816
_exptl_crystal_size_max 0.500
_exptl_crystal_size_mid 0.300
_exptl_crystal_size_min 0.200
_refine_diff_density_max 1.092
_refine_diff_density_min -0.656
_refine_diff_density_rms 0.094
_refine_ls_extinction_method none
_refine_ls_goodness_of_fit_ref 1.062
_refine_ls_hydrogen_treatment constr
_refine_ls_matrix_type full
_refine_ls_number_parameters 612
_refine_ls_number_reflns 22675
_refine_ls_number_restraints 0
_refine_ls_restrained_S_all 1.062
_refine_ls_R_factor_all 0.0752
_refine_ls_R_factor_gt 0.0497
_refine_ls_shift/su_max 0.001
_refine_ls_shift/su_mean 0.000
_refine_ls_structure_factor_coef Fsqd
_refine_ls_weighting_details 'w=1/[\s^2^(Fo^2^)+(0.0250P)^2^+60.6719P] where P=(Fo^2^+2Fc^2^)/3'
_refine_ls_weighting_scheme calc
_refine_ls_wR_factor_gt 0.1000
_refine_ls_wR_factor_ref 0.1119
_reflns_Friedel_coverage 0.000
_reflns_number_gt 16878
_reflns_number_total 22675
_reflns_threshold_expression 'I > 2\s(I)'
_cod_data_source_file om5b00814_si_002.cif
_cod_data_source_block tc467
_cod_original_sg_symbol_H-M 'I 2/a'
_cod_database_code 4088054
_shelx_space_group_comment
;
The symmetry employed for this shelxl refinement is uniquely defined
by the following loop, which should always be used as a source of
symmetry information in preference to the above space-group names.
They are only intended as comments.
;
_shelx_estimated_absorpt_t_min 0.563
_shelx_estimated_absorpt_t_max 0.781
_shelxl_version_number 2014/6

loop_
_space_group_symop_operation_xyz
'x, y, z'
'-x+1/2, y, -z'
'x+1/2, y+1/2, z+1/2'
'-x+1, y+1/2, -z+1/2'
'-x, -y, -z'
'x-1/2, -y, z'
'-x+1/2, -y+1/2, -z+1/2'
'x, -y+1/2, z+1/2'

loop_
_atom_site_label
_atom_site_type_symbol
_atom_site_fract_x
_atom_site_fract_y
_atom_site_fract_z
_atom_site_U_iso_or_equiv
_atom_site_adp_type
_atom_site_occupancy
_atom_site_site_symmetry_order
_atom_site_calc_flag
_atom_site_refinement_flags_posn
_atom_site_refinement_flags_adp
Yb1 Yb 0.08116(2) 0.07947(2) 0.24657(2) 0.02846(4) Uani 1 1 d . .
P1 P 0.22386(5) 0.03583(3) 0.35640(3) 0.03027(18) Uani 1 1 d . .
P2 P 0.12657(6) 0.14964(3) 0.14300(3) 0.0334(2) Uani 1 1 d . .
P3 P -0.05873(6) 0.04801(3) 0.28628(3) 0.0352(2) Uani 1 1 d . .
P4 P 0.08556(6) 0.14574(3) 0.32026(4) 0.0362(2) Uani 1 1 d . .
N1 N 0.19222(18) 0.03924(9) 0.29832(10) 0.0345(7) Uani 1 1 d . .
N2 N 0.08865(19) 0.10964(8) 0.15954(10) 0.0338(6) Uani 1 1 d . .
N3 N 0.16653(17) 0.04318(8) 0.19491(10) 0.0313(6) Uani 1 1 d . .
C1 C 0.2211(2) 0.01770(10) 0.21387(12) 0.0334(7) Uani 1 1 d . .
C2 C 0.2568(3) -0.00820(12) 0.18529(14) 0.0463(10) Uani 1 1 d . .
H2 H 0.2949 -0.0262 0.1999 0.056 Uiso 1 1 calc R U
C3 C 0.2361(3) -0.00753(15) 0.13465(15) 0.0651(15) Uani 1 1 d . .
H3 H 0.2591 -0.0255 0.1139 0.078 Uiso 1 1 calc R U
C4 C 0.1815(3) 0.01959(13) 0.11450(14) 0.0550(12) Uani 1 1 d . .
H4 H 0.1673 0.0207 0.0797 0.066 Uiso 1 1 calc R U
C5 C 0.1480(2) 0.04506(10) 0.14548(12) 0.0326(7) Uani 1 1 d . .
C6 C 0.2487(3) 0.02091(16) 0.26788(14) 0.0574(13) Uani 1 1 d . .
H6A H 0.2612 -0.0056 0.2810 0.069 Uiso 1 1 calc R U
H6B H 0.2985 0.0361 0.2718 0.069 Uiso 1 1 calc R U
C7 C 0.0897(2) 0.07590(10) 0.12631(12) 0.0350(8) Uani 1 1 d . .
H7A H 0.1029 0.0849 0.0936 0.042 Uiso 1 1 calc R U
H7B H 0.0361 0.0643 0.1214 0.042 Uiso 1 1 calc R U
C8 C 0.2533(2) -0.01429(10) 0.37512(12) 0.0332(7) Uani 1 1 d . .
H8 H 0.3027 -0.0195 0.3594 0.040 Uiso 1 1 calc R U
C9 C 0.1945(3) -0.04591(12) 0.35463(17) 0.0495(11) Uani 1 1 d . .
H9A H 0.1445 -0.0430 0.3697 0.059 Uiso 1 1 calc R U
H9B H 0.1825 -0.0426 0.3183 0.059 Uiso 1 1 calc R U
C10 C 0.2287(3) -0.08654(12) 0.36588(18) 0.0522(11) Uani 1 1 d . .
H10A H 0.1890 -0.1065 0.3538 0.063 Uiso 1 1 calc R U
H10B H 0.2760 -0.0903 0.3482 0.063 Uiso 1 1 calc R U
C11 C 0.2514(3) -0.09178(13) 0.42109(18) 0.0540(11) Uani 1 1 d . .
H11A H 0.2754 -0.1179 0.4273 0.065 Uiso 1 1 calc R U
H11B H 0.2032 -0.0904 0.4384 0.065 Uiso 1 1 calc R U
C12 C 0.3097(2) -0.06077(12) 0.44186(15) 0.0436(9) Uani 1 1 d . .
H12A H 0.3599 -0.0638 0.4271 0.052 Uiso 1 1 calc R U
H12B H 0.3211 -0.0643 0.4781 0.052 Uiso 1 1 calc R U
C13 C 0.2767(2) -0.01968(11) 0.43093(13) 0.0372(8) Uani 1 1 d . .
H13A H 0.3173 -0.0001 0.4428 0.045 Uiso 1 1 calc R U
H13B H 0.2298 -0.0155 0.4489 0.045 Uiso 1 1 calc R U
C14 C 0.1469(2) 0.05461(11) 0.39172(12) 0.0326(7) Uani 1 1 d . .
H14 H 0.1192 0.0755 0.3707 0.039 Uiso 1 1 calc R U
C15 C 0.0835(2) 0.02420(11) 0.39928(13) 0.0336(7) Uani 1 1 d . .
H15A H 0.0620 0.0134 0.3667 0.040 Uiso 1 1 calc R U
H15B H 0.1080 0.0025 0.4197 0.040 Uiso 1 1 calc R U
C16 C 0.0162(2) 0.04154(12) 0.42459(14) 0.0404(9) Uani 1 1 d . .
H16A H -0.0216 0.0206 0.4308 0.048 Uiso 1 1 calc R U
H16B H -0.0125 0.0609 0.4022 0.048 Uiso 1 1 calc R U
C17 C 0.0456(2) 0.06120(13) 0.47348(13) 0.0448(10) Uani 1 1 d . .
H17A H 0.0006 0.0738 0.4874 0.054 Uiso 1 1 calc R U
H17B H 0.0683 0.0413 0.4975 0.054 Uiso 1 1 calc R U
C18 C 0.1081(2) 0.09160(13) 0.46590(14) 0.0446(9) Uani 1 1 d . .
H18A H 0.1287 0.1029 0.4984 0.054 Uiso 1 1 calc R U
H18B H 0.0836 0.1129 0.4449 0.054 Uiso 1 1 calc R U
C19 C 0.1767(2) 0.07435(11) 0.44150(13) 0.0376(8) Uani 1 1 d . .
H19A H 0.2048 0.0549 0.4640 0.045 Uiso 1 1 calc R U
H19B H 0.2147 0.0953 0.4357 0.045 Uiso 1 1 calc R U
C20 C 0.3141(2) 0.06444(11) 0.37550(13) 0.0333(7) Uani 1 1 d . .
H20 H 0.3176 0.0675 0.4123 0.040 Uiso 1 1 calc R U
C21 C 0.3051(2) 0.10551(11) 0.35334(15) 0.0407(9) Uani 1 1 d . .
H21A H 0.2992 0.1037 0.3167 0.049 Uiso 1 1 calc R U
H21B H 0.2566 0.1178 0.3634 0.049 Uiso 1 1 calc R U
C22 C 0.3768(3) 0.13086(13) 0.37078(17) 0.0495(10) Uani 1 1 d . .
H22A H 0.3709 0.1565 0.3540 0.059 Uiso 1 1 calc R U
H22B H 0.3783 0.1354 0.4069 0.059 Uiso 1 1 calc R U
C23 C 0.4542(3) 0.11248(13) 0.36018(16) 0.0493(10) Uani 1 1 d . .
H23A H 0.4990 0.1290 0.3742 0.059 Uiso 1 1 calc R U
H23B H 0.4558 0.1108 0.3239 0.059 Uiso 1 1 calc R U
C24 C 0.4625(2) 0.07193(12) 0.38278(14) 0.0418(9) Uani 1 1 d . .
H24A H 0.4660 0.0740 0.4193 0.050 Uiso 1 1 calc R U
H24B H 0.5121 0.0598 0.3742 0.050 Uiso 1 1 calc R U
C25 C 0.3926(2) 0.04617(12) 0.36410(15) 0.0407(9) Uani 1 1 d . .
H25A H 0.3990 0.0202 0.3801 0.049 Uiso 1 1 calc R U
H25B H 0.3915 0.0425 0.3279 0.049 Uiso 1 1 calc R U
C26 C 0.0900(2) 0.18755(10) 0.18173(13) 0.0358(8) Uani 1 1 d . .
H26 H 0.1093 0.1803 0.2167 0.043 Uiso 1 1 calc R U
C27 C 0.1219(3) 0.22866(11) 0.17429(17) 0.0518(11) Uani 1 1 d . .
H27A H 0.1041 0.2376 0.1402 0.062 Uiso 1 1 calc R U
H27B H 0.1805 0.2281 0.1785 0.062 Uiso 1 1 calc R U
C28 C 0.0925(3) 0.25712(12) 0.21176(18) 0.0556(12) Uani 1 1 d . .
H28A H 0.1153 0.2497 0.2456 0.067 Uiso 1 1 calc R U
H28B H 0.1112 0.2837 0.2051 0.067 Uiso 1 1 calc R U
C29 C 0.0033(3) 0.25727(13) 0.20923(19) 0.0614(13) Uani 1 1 d . .
H29A H -0.0196 0.2674 0.1766 0.074 Uiso 1 1 calc R U
H29B H -0.0132 0.2748 0.2352 0.074 Uiso 1 1 calc R U
C30 C -0.0282(3) 0.21633(14) 0.21669(19) 0.0578(12) Uani 1 1 d . .
H30A H -0.0868 0.2169 0.2132 0.069 Uiso 1 1 calc R U
H30B H -0.0095 0.2073 0.2506 0.069 Uiso 1 1 calc R U
C31 C -0.0003(3) 0.18771(14) 0.17873(18) 0.0536(11) Uani 1 1 d . .
H31A H -0.0194 0.1611 0.1853 0.064 Uiso 1 1 calc R U
H31B H -0.0231 0.1954 0.1449 0.064 Uiso 1 1 calc R U
C32 C 0.2355(2) 0.15097(11) 0.15285(13) 0.0370(8) Uani 1 1 d . .
H32 H 0.2529 0.1784 0.1481 0.044 Uiso 1 1 calc R U
C33 C 0.2635(2) 0.13895(13) 0.20657(14) 0.0444(9) Uani 1 1 d . .
H33A H 0.2420 0.1575 0.2296 0.053 Uiso 1 1 calc R U
H33B H 0.2424 0.1127 0.2129 0.053 Uiso 1 1 calc R U
C34 C 0.3535(3) 0.13826(14) 0.21668(16) 0.0509(10) Uani 1 1 d . .
H34A H 0.3743 0.1650 0.2134 0.061 Uiso 1 1 calc R U
H34B H 0.3691 0.1294 0.2511 0.061 Uiso 1 1 calc R U
C35 C 0.3893(3) 0.11150(14) 0.18113(18) 0.0557(11) Uani 1 1 d . .
H35A H 0.3718 0.0844 0.1861 0.067 Uiso 1 1 calc R U
H35B H 0.4478 0.1123 0.1878 0.067 Uiso 1 1 calc R U
C36 C 0.3644(3) 0.12376(14) 0.12826(17) 0.0539(11) Uani 1 1 d . .
H36A H 0.3866 0.1052 0.1055 0.065 Uiso 1 1 calc R U
H36B H 0.3863 0.1499 0.1226 0.065 Uiso 1 1 calc R U
C37 C 0.2743(2) 0.12488(12) 0.11664(15) 0.0442(9) Uani 1 1 d . .
H37A H 0.2531 0.0981 0.1182 0.053 Uiso 1 1 calc R U
H37B H 0.2604 0.1347 0.0825 0.053 Uiso 1 1 calc R U
C38 C 0.1043(2) 0.15937(11) 0.07622(13) 0.0407(9) Uani 1 1 d . .
H38 H 0.1284 0.1368 0.0600 0.049 Uiso 1 1 calc R U
C39 C 0.1433(3) 0.19559(13) 0.05545(15) 0.0553(12) Uani 1 1 d . .
H39A H 0.1186 0.2196 0.0669 0.066 Uiso 1 1 calc R U
H39B H 0.2004 0.1962 0.0677 0.066 Uiso 1 1 calc R U
C40 C 0.1327(3) 0.19415(15) -0.00120(16) 0.0635(14) Uani 1 1 d . .
H40A H 0.1554 0.2180 -0.0144 0.076 Uiso 1 1 calc R U
H40B H 0.1618 0.1714 -0.0125 0.076 Uiso 1 1 calc R U
C41 C 0.0455(4) 0.19097(16) -0.02126(16) 0.0714(16) Uani 1 1 d . .
H41A H 0.0176 0.2150 -0.0129 0.086 Uiso 1 1 calc R U
H41B H 0.0407 0.1888 -0.0578 0.086 Uiso 1 1 calc R U
C42 C 0.0064(3) 0.15600(18) -0.00013(17) 0.0721(16) Uani 1 1 d . .
H42A H 0.0302 0.1317 -0.0115 0.087 Uiso 1 1 calc R U
H42B H -0.0508 0.1558 -0.0123 0.087 Uiso 1 1 calc R U
C43 C 0.0169(3) 0.15732(16) 0.05703(15) 0.0588(12) Uani 1 1 d . .
H43A H -0.0108 0.1804 0.0685 0.071 Uiso 1 1 calc R U
H43B H -0.0069 0.1337 0.0703 0.071 Uiso 1 1 calc R U
C44 C -0.0905(2) 0.07944(11) 0.23582(14) 0.0358(7) Uani 1 1 d . .
C45 C -0.0767(2) 0.06275(11) 0.19012(13) 0.0367(8) Uani 1 1 d . .
C46 C -0.0389(2) 0.02564(11) 0.19551(13) 0.0372(8) Uani 1 1 d . .
C47 C -0.0230(2) 0.01412(10) 0.24505(13) 0.0341(8) Uani 1 1 d . .
C48 C -0.1343(2) 0.11707(12) 0.24066(16) 0.0454(9) Uani 1 1 d . .
H48A H -0.0963 0.1378 0.2510 0.068 Uiso 1 1 calc R U
H48B H -0.1714 0.1141 0.2655 0.068 Uiso 1 1 calc R U
H48C H -0.1636 0.1238 0.2086 0.068 Uiso 1 1 calc R U
C49 C -0.1066(2) 0.08158(13) 0.14151(14) 0.0445(9) Uani 1 1 d . .
H49A H -0.1616 0.0899 0.1423 0.067 Uiso 1 1 calc R U
H49B H -0.1039 0.0628 0.1146 0.067 Uiso 1 1 calc R U
H49C H -0.0738 0.1043 0.1360 0.067 Uiso 1 1 calc R U
C50 C -0.0270(3) -0.00184(12) 0.15375(14) 0.0451(10) Uani 1 1 d . .
H50A H 0.0271 -0.0122 0.1584 0.068 Uiso 1 1 calc R U
H50B H -0.0355 0.0122 0.1221 0.068 Uiso 1 1 calc R U
H50C H -0.0648 -0.0234 0.1535 0.068 Uiso 1 1 calc R U
C51 C 0.0148(2) -0.02458(11) 0.26026(14) 0.0403(8) Uani 1 1 d . .
H51A H -0.0206 -0.0458 0.2479 0.060 Uiso 1 1 calc R U
H51B H 0.0243 -0.0259 0.2965 0.060 Uiso 1 1 calc R U
H51C H 0.0652 -0.0270 0.2462 0.060 Uiso 1 1 calc R U
C52 C 0.1342(3) 0.19092(11) 0.32443(13) 0.0396(8) Uani 1 1 d . .
C53 C 0.0889(3) 0.21864(11) 0.34517(14) 0.0442(9) Uani 1 1 d . .
C54 C 0.0156(3) 0.20407(12) 0.35840(15) 0.0441(9) Uani 1 1 d . .
C55 C 0.0044(2) 0.16466(11) 0.34745(14) 0.0407(9) Uani 1 1 d . .
C56 C 0.2162(3) 0.19840(12) 0.31152(15) 0.0460(10) Uani 1 1 d . .
H56A H 0.2135 0.2146 0.2816 0.069 Uiso 1 1 calc R U
H56B H 0.2418 0.1735 0.3054 0.069 Uiso 1 1 calc R U
H56C H 0.2470 0.2120 0.3391 0.069 Uiso 1 1 calc R U
C57 C 0.1154(3) 0.26017(12) 0.35529(17) 0.0555(12) Uani 1 1 d . .
H57A H 0.1340 0.2632 0.3906 0.083 Uiso 1 1 calc R U
H57B H 0.0709 0.2779 0.3463 0.083 Uiso 1 1 calc R U
H57C H 0.1586 0.2664 0.3355 0.083 Uiso 1 1 calc R U
C58 C -0.0424(3) 0.22871(14) 0.38287(19) 0.0619(13) Uani 1 1 d . .
H58A H -0.0921 0.2143 0.3835 0.093 Uiso 1 1 calc R U
H58B H -0.0526 0.2530 0.3641 0.093 Uiso 1 1 calc R U
H58C H -0.0201 0.2348 0.4169 0.093 Uiso 1 1 calc R U
C59 C -0.0651(3) 0.14203(12) 0.36165(16) 0.0498(10) Uani 1 1 d . .
H59A H -0.0626 0.1408 0.3979 0.075 Uiso 1 1 calc R U
H59B H -0.0638 0.1155 0.3482 0.075 Uiso 1 1 calc R U
H59C H -0.1143 0.1549 0.3481 0.075 Uiso 1 1 calc R U

loop_
_atom_site_aniso_label
_atom_site_aniso_U_11
_atom_site_aniso_U_22
_atom_site_aniso_U_33
_atom_site_aniso_U_23
_atom_site_aniso_U_13
_atom_site_aniso_U_12
Yb1 0.03095(7) 0.02985(7) 0.02479(7) -0.00053(6) 0.00405(5) -0.00133(6)
P1 0.0311(4) 0.0367(5) 0.0231(4) -0.0006(3) 0.0033(3) 0.0036(4)
P2 0.0432(5) 0.0288(4) 0.0291(4) 0.0036(3) 0.0083(4) 0.0012(4)
P3 0.0345(5) 0.0386(5) 0.0326(4) 0.0014(4) 0.0050(4) -0.0032(4)
P4 0.0448(6) 0.0302(5) 0.0339(5) -0.0040(4) 0.0063(4) -0.0013(4)
N1 0.0322(16) 0.0479(18) 0.0238(13) -0.0009(12) 0.0044(11) 0.0099(13)
N2 0.0447(18) 0.0273(14) 0.0296(14) 0.0030(11) 0.0056(13) 0.0013(12)
N3 0.0345(16) 0.0371(16) 0.0226(13) 0.0029(11) 0.0045(11) -0.0018(12)
C1 0.040(2) 0.0356(18) 0.0251(15) -0.0007(14) 0.0067(14) 0.0043(15)
C2 0.057(3) 0.050(2) 0.0321(18) -0.0022(17) 0.0034(17) 0.021(2)
C3 0.093(4) 0.070(3) 0.033(2) -0.007(2) 0.009(2) 0.044(3)
C4 0.080(3) 0.060(3) 0.0246(17) -0.0022(18) 0.0063(19) 0.023(2)
C5 0.041(2) 0.0320(17) 0.0248(15) 0.0016(13) 0.0041(14) -0.0037(15)
C6 0.050(3) 0.096(4) 0.0258(18) -0.006(2) 0.0019(17) 0.033(3)
C7 0.047(2) 0.0330(18) 0.0249(15) 0.0024(14) 0.0030(14) -0.0003(16)
C8 0.0332(18) 0.0360(18) 0.0299(16) 0.0008(14) 0.0013(14) 0.0037(14)
C9 0.045(2) 0.041(2) 0.060(3) -0.0143(19) -0.008(2) 0.0071(18)
C10 0.051(3) 0.039(2) 0.066(3) -0.010(2) 0.006(2) 0.0002(19)
C11 0.055(3) 0.039(2) 0.070(3) 0.007(2) 0.018(2) 0.002(2)
C12 0.042(2) 0.047(2) 0.042(2) 0.0120(18) 0.0090(17) 0.0066(18)
C13 0.037(2) 0.041(2) 0.0344(18) 0.0091(15) 0.0042(15) 0.0015(16)
C14 0.0340(18) 0.0405(19) 0.0238(15) -0.0021(14) 0.0053(13) 0.0036(15)
C15 0.0332(18) 0.0376(19) 0.0303(16) -0.0038(14) 0.0052(14) -0.0001(15)
C16 0.037(2) 0.050(2) 0.0349(18) -0.0045(17) 0.0068(15) 0.0048(17)
C17 0.043(2) 0.065(3) 0.0275(17) -0.0063(17) 0.0086(16) 0.005(2)
C18 0.045(2) 0.058(3) 0.0307(18) -0.0112(17) 0.0037(16) 0.0020(19)
C19 0.0374(19) 0.045(2) 0.0309(17) -0.0078(15) 0.0047(14) -0.0023(16)
C20 0.0299(17) 0.0410(19) 0.0289(16) 0.0016(14) 0.0024(13) 0.0018(15)
C21 0.036(2) 0.043(2) 0.044(2) 0.0050(17) 0.0041(16) -0.0021(16)
C22 0.044(2) 0.046(2) 0.057(3) 0.005(2) -0.002(2) -0.0054(19)
C23 0.043(2) 0.057(3) 0.047(2) 0.005(2) -0.0001(18) -0.010(2)
C24 0.0321(19) 0.055(3) 0.0381(19) 0.0015(17) 0.0049(15) 0.0011(17)
C25 0.0266(18) 0.052(2) 0.044(2) 0.0033(18) 0.0037(15) 0.0048(16)
C26 0.047(2) 0.0297(17) 0.0318(17) 0.0009(14) 0.0101(15) 0.0037(15)
C27 0.070(3) 0.033(2) 0.057(3) 0.0031(18) 0.027(2) -0.003(2)
C28 0.077(3) 0.035(2) 0.059(3) -0.0012(19) 0.027(2) 0.003(2)
C29 0.074(3) 0.047(3) 0.065(3) -0.006(2) 0.012(3) 0.019(2)
C30 0.043(2) 0.062(3) 0.071(3) -0.016(2) 0.015(2) 0.006(2)
C31 0.044(2) 0.054(3) 0.064(3) -0.012(2) 0.010(2) 0.007(2)
C32 0.044(2) 0.0314(18) 0.0365(18) 0.0004(15) 0.0085(16) -0.0013(15)
C33 0.046(2) 0.050(2) 0.038(2) 0.0019(17) 0.0086(17) -0.0014(19)
C34 0.047(2) 0.058(3) 0.046(2) 0.007(2) 0.0016(19) 0.001(2)
C35 0.043(2) 0.057(3) 0.068(3) 0.013(2) 0.012(2) 0.012(2)
C36 0.057(3) 0.051(3) 0.056(3) -0.007(2) 0.021(2) 0.007(2)
C37 0.048(2) 0.047(2) 0.039(2) 0.0018(17) 0.0131(17) 0.0004(18)
C38 0.054(2) 0.038(2) 0.0307(17) 0.0093(15) 0.0092(16) 0.0058(17)
C39 0.089(4) 0.041(2) 0.038(2) 0.0112(18) 0.017(2) -0.004(2)
C40 0.095(4) 0.057(3) 0.041(2) 0.014(2) 0.022(3) 0.007(3)
C41 0.106(5) 0.077(4) 0.033(2) 0.017(2) 0.015(3) 0.022(3)
C42 0.077(4) 0.100(4) 0.038(2) 0.020(3) 0.000(2) 0.007(3)
C43 0.057(3) 0.083(3) 0.036(2) 0.016(2) 0.004(2) 0.007(3)
C44 0.0289(17) 0.0386(19) 0.0399(18) 0.0032(16) 0.0032(14) -0.0012(15)
C45 0.0359(19) 0.039(2) 0.0355(18) 0.0037(15) 0.0034(15) -0.0056(15)
C46 0.041(2) 0.0375(19) 0.0327(17) -0.0024(15) 0.0027(15) -0.0068(16)
C47 0.0344(19) 0.0329(18) 0.0350(18) -0.0015(14) 0.0034(15) -0.0070(14)
C48 0.041(2) 0.047(2) 0.048(2) 0.0014(18) 0.0086(18) 0.0079(18)
C49 0.042(2) 0.055(2) 0.0351(18) 0.0043(18) -0.0021(16) -0.0031(19)
C50 0.061(3) 0.039(2) 0.0351(19) -0.0014(16) 0.0035(18) -0.0100(19)
C51 0.045(2) 0.038(2) 0.0367(19) 0.0023(16) 0.0014(16) -0.0022(17)
C52 0.052(2) 0.0346(19) 0.0323(18) -0.0033(15) 0.0038(16) -0.0052(17)
C53 0.062(3) 0.0332(19) 0.039(2) -0.0096(16) 0.0110(18) -0.0082(18)
C54 0.054(3) 0.040(2) 0.041(2) -0.0055(17) 0.0145(18) 0.0021(18)
C55 0.048(2) 0.039(2) 0.0362(19) -0.0039(16) 0.0109(17) -0.0042(17)
C56 0.054(3) 0.041(2) 0.043(2) -0.0008(17) 0.0076(19) -0.0058(19)
C57 0.074(3) 0.037(2) 0.059(3) -0.014(2) 0.022(2) -0.012(2)
C58 0.069(3) 0.052(3) 0.070(3) -0.019(2) 0.031(3) -0.003(2)
C59 0.055(3) 0.044(2) 0.051(2) -0.0069(19) 0.014(2) -0.005(2)

loop_
_atom_type_symbol
_atom_type_description
_atom_type_scat_dispersion_real
_atom_type_scat_dispersion_imag
_atom_type_scat_source
C C 0.0033 0.0016 'International Tables Vol C Tables 4.2.6.8 and 6.1.1.4'
H H 0.0000 0.0000 'International Tables Vol C Tables 4.2.6.8 and 6.1.1.4'
N N 0.0061 0.0033 'International Tables Vol C Tables 4.2.6.8 and 6.1.1.4'
P P 0.1023 0.0942 'International Tables Vol C Tables 4.2.6.8 and 6.1.1.4'
Yb Yb -0.3850 5.5486 'International Tables Vol C Tables 4.2.6.8 and 6.1.1.4'

loop_
_geom_angle_atom_site_label_1
_geom_angle_atom_site_label_2
_geom_angle_atom_site_label_3
_geom_angle
N3 Yb1 N2 65.84(9)
N3 Yb1 N1 66.69(9)
N2 Yb1 N1 126.35(9)
N3 Yb1 C47 89.97(10)
N2 Yb1 C47 113.20(10)
N1 Yb1 C47 90.15(10)
N3 Yb1 C44 126.34(10)
N2 Yb1 C44 93.48(10)
N1 Yb1 C44 135.31(10)
C47 Yb1 C44 51.87(11)
N3 Yb1 P3 125.35(7)
N2 Yb1 P3 127.44(7)
N1 Yb1 P3 100.06(7)
C47 Yb1 P3 35.61(8)
C44 Yb1 P3 35.56(7)
N3 Yb1 C46 80.71(10)
N2 Yb1 C46 85.68(10)
N1 Yb1 C46 109.79(10)
C47 Yb1 C46 27.66(10)
C44 Yb1 C46 47.43(11)
P3 Yb1 C46 53.12(8)
N3 Yb1 C45 99.38(10)
N2 Yb1 C45 75.12(10)
N1 Yb1 C45 136.50(10)
C47 Yb1 C45 47.38(10)
C44 Yb1 C45 27.65(10)
P3 Yb1 C45 53.06(7)
C46 Yb1 C45 27.64(10)
N3 Yb1 P4 141.60(7)
N2 Yb1 P4 107.63(7)
N1 Yb1 P4 94.50(7)
C47 Yb1 P4 124.67(8)
C44 Yb1 P4 90.93(8)
P3 Yb1 P4 89.63(3)
C46 Yb1 P4 137.65(8)
C45 Yb1 P4 115.91(8)
N1 P1 C14 107.99(15)
N1 P1 C8 112.78(16)
C14 P1 C8 111.84(17)
N1 P1 C20 114.28(17)
C14 P1 C20 106.69(16)
C8 P1 C20 103.12(16)
N2 P2 C26 105.94(16)
N2 P2 C32 114.24(17)
C26 P2 C32 107.52(17)
N2 P2 C38 112.77(17)
C26 P2 C38 113.14(17)
C32 P2 C38 103.30(18)
C47 P3 C44 90.37(17)
C47 P3 Yb1 69.97(12)
C44 P3 Yb1 71.41(12)
C52 P4 C55 91.89(19)
C52 P4 Yb1 133.09(13)
C55 P4 Yb1 126.35(14)
C6 N1 P1 110.5(2)
C6 N1 Yb1 113.5(2)
P1 N1 Yb1 134.81(16)
C7 N2 P2 118.0(2)
C7 N2 Yb1 104.52(19)
P2 N2 Yb1 131.25(16)
C1 N3 C5 119.4(3)
C1 N3 Yb1 122.6(2)
C5 N3 Yb1 117.2(2)
N3 C1 C2 122.7(3)
N3 C1 C6 117.3(3)
C2 C1 C6 119.7(3)
C1 C2 C3 118.4(4)
C1 C2 H2 120.8
C3 C2 H2 120.8
C2 C3 C4 119.3(4)
C2 C3 H3 120.3
C4 C3 H3 120.3
C5 C4 C3 119.3(4)
C5 C4 H4 120.3
C3 C4 H4 120.3
N3 C5 C4 120.8(3)
N3 C5 C7 116.8(3)
C4 C5 C7 122.4(3)
N1 C6 C1 115.4(3)
N1 C6 H6A 108.4
C1 C6 H6A 108.4
N1 C6 H6B 108.4
C1 C6 H6B 108.4
H6A C6 H6B 107.5
N2 C7 C5 113.3(3)
N2 C7 H7A 108.9
C5 C7 H7A 108.9
N2 C7 H7B 108.9
C5 C7 H7B 108.9
H7A C7 H7B 107.7
C13 C8 C9 111.0(3)
C13 C8 P1 114.6(2)
C9 C8 P1 114.4(2)
C13 C8 H8 105.2
C9 C8 H8 105.2
P1 C8 H8 105.2
C10 C9 C8 110.8(3)
C10 C9 H9A 109.5
C8 C9 H9A 109.5
C10 C9 H9B 109.5
C8 C9 H9B 109.5
H9A C9 H9B 108.1
C11 C10 C9 110.8(4)
C11 C10 H10A 109.5
C9 C10 H10A 109.5
C11 C10 H10B 109.5
C9 C10 H10B 109.5
H10A C10 H10B 108.1
C10 C11 C12 111.5(4)
C10 C11 H11A 109.3
C12 C11 H11A 109.3
C10 C11 H11B 109.3
C12 C11 H11B 109.3
H11A C11 H11B 108.0
C11 C12 C13 111.3(3)
C11 C12 H12A 109.4
C13 C12 H12A 109.4
C11 C12 H12B 109.4
C13 C12 H12B 109.4
H12A C12 H12B 108.0
C12 C13 C8 110.5(3)
C12 C13 H13A 109.5
C8 C13 H13A 109.5
C12 C13 H13B 109.5
C8 C13 H13B 109.5
H13A C13 H13B 108.1
C15 C14 C19 110.3(3)
C15 C14 P1 112.8(2)
C19 C14 P1 115.5(3)
C15 C14 H14 105.8
C19 C14 H14 105.8
P1 C14 H14 105.8
C16 C15 C14 111.8(3)
C16 C15 H15A 109.3
C14 C15 H15A 109.3
C16 C15 H15B 109.3
C14 C15 H15B 109.3
H15A C15 H15B 107.9
C15 C16 C17 112.2(3)
C15 C16 H16A 109.2
C17 C16 H16A 109.2
C15 C16 H16B 109.2
C17 C16 H16B 109.2
H16A C16 H16B 107.9
C18 C17 C16 110.6(3)
C18 C17 H17A 109.5
C16 C17 H17A 109.5
C18 C17 H17B 109.5
C16 C17 H17B 109.5
H17A C17 H17B 108.1
C17 C18 C19 111.9(3)
C17 C18 H18A 109.2
C19 C18 H18A 109.2
C17 C18 H18B 109.2
C19 C18 H18B 109.2
H18A C18 H18B 107.9
C18 C19 C14 111.1(3)
C18 C19 H19A 109.4
C14 C19 H19A 109.4
C18 C19 H19B 109.4
C14 C19 H19B 109.4
H19A C19 H19B 108.0
C21 C20 C25 110.3(3)
C21 C20 P1 109.6(2)
C25 C20 P1 116.1(3)
C21 C20 H20 106.8
C25 C20 H20 106.8
P1 C20 H20 106.8
C22 C21 C20 111.1(3)
C22 C21 H21A 109.4
C20 C21 H21A 109.4
C22 C21 H21B 109.4
C20 C21 H21B 109.4
H21A C21 H21B 108.0
C23 C22 C21 112.6(4)
C23 C22 H22A 109.1
C21 C22 H22A 109.1
C23 C22 H22B 109.1
C21 C22 H22B 109.1
H22A C22 H22B 107.8
C22 C23 C24 110.3(4)
C22 C23 H23A 109.6
C24 C23 H23A 109.6
C22 C23 H23B 109.6
C24 C23 H23B 109.6
H23A C23 H23B 108.1
C23 C24 C25 111.3(3)
C23 C24 H24A 109.4
C25 C24 H24A 109.4
C23 C24 H24B 109.4
C25 C24 H24B 109.4
H24A C24 H24B 108.0
C24 C25 C20 111.0(3)
C24 C25 H25A 109.4
C20 C25 H25A 109.4
C24 C25 H25B 109.4
C20 C25 H25B 109.4
H25A C25 H25B 108.0
C31 C26 C27 111.0(3)
C31 C26 P2 112.2(3)
C27 C26 P2 115.5(3)
C31 C26 H26 105.8
C27 C26 H26 105.8
P2 C26 H26 105.8
C26 C27 C28 110.6(3)
C26 C27 H27A 109.5
C28 C27 H27A 109.5
C26 C27 H27B 109.5
C28 C27 H27B 109.5
H27A C27 H27B 108.1
C29 C28 C27 111.9(4)
C29 C28 H28A 109.2
C27 C28 H28A 109.2
C29 C28 H28B 109.2
C27 C28 H28B 109.2
H28A C28 H28B 107.9
C28 C29 C30 110.9(4)
C28 C29 H29A 109.5
C30 C29 H29A 109.5
C28 C29 H29B 109.5
C30 C29 H29B 109.5
H29A C29 H29B 108.1
C29 C30 C31 111.1(4)
C29 C30 H30A 109.4
C31 C30 H30A 109.4
C29 C30 H30B 109.4
C31 C30 H30B 109.4
H30A C30 H30B 108.0
C26 C31 C30 110.5(4)
C26 C31 H31A 109.6
C30 C31 H31A 109.6
C26 C31 H31B 109.6
C30 C31 H31B 109.6
H31A C31 H31B 108.1
C37 C32 C33 110.0(3)
C37 C32 P2 113.0(3)
C33 C32 P2 109.2(3)
C37 C32 H32 108.2
C33 C32 H32 108.2
P2 C32 H32 108.2
C34 C33 C32 111.8(3)
C34 C33 H33A 109.3
C32 C33 H33A 109.3
C34 C33 H33B 109.3
C32 C33 H33B 109.3
H33A C33 H33B 107.9
C35 C34 C33 111.3(4)
C35 C34 H34A 109.4
C33 C34 H34A 109.4
C35 C34 H34B 109.4
C33 C34 H34B 109.4
H34A C34 H34B 108.0
C34 C35 C36 110.4(4)
C34 C35 H35A 109.6
C36 C35 H35A 109.6
C34 C35 H35B 109.6
C36 C35 H35B 109.6
H35A C35 H35B 108.1
C35 C36 C37 111.7(4)
C35 C36 H36A 109.3
C37 C36 H36A 109.3
C35 C36 H36B 109.3
C37 C36 H36B 109.3
H36A C36 H36B 107.9
C36 C37 C32 112.1(3)
C36 C37 H37A 109.2
C32 C37 H37A 109.2
C36 C37 H37B 109.2
C32 C37 H37B 109.2
H37A C37 H37B 107.9
C43 C38 C39 110.8(4)
C43 C38 P2 114.4(3)
C39 C38 P2 117.2(3)
C43 C38 H38 104.2
C39 C38 H38 104.2
P2 C38 H38 104.2
C40 C39 C38 109.6(4)
C40 C39 H39A 109.8
C38 C39 H39A 109.8
C40 C39 H39B 109.8
C38 C39 H39B 109.8
H39A C39 H39B 108.2
C41 C40 C39 111.1(4)
C41 C40 H40A 109.4
C39 C40 H40A 109.4
C41 C40 H40B 109.4
C39 C40 H40B 109.4
H40A C40 H40B 108.0
C42 C41 C40 111.8(4)
C42 C41 H41A 109.2
C40 C41 H41A 109.2
C42 C41 H41B 109.2
C40 C41 H41B 109.2
H41A C41 H41B 107.9
C41 C42 C43 110.6(5)
C41 C42 H42A 109.5
C43 C42 H42A 109.5
C41 C42 H42B 109.5
C43 C42 H42B 109.5
H42A C42 H42B 108.1
C38 C43 C42 110.1(4)
C38 C43 H43A 109.6
C42 C43 H43A 109.6
C38 C43 H43B 109.6
C42 C43 H43B 109.6
H43A C43 H43B 108.2
C45 C44 C48 124.0(3)
C45 C44 P3 111.4(3)
C48 C44 P3 124.3(3)
C45 C44 Yb1 79.8(2)
C48 C44 Yb1 119.6(2)
P3 C44 Yb1 73.03(12)
C44 C45 C46 112.9(3)
C44 C45 C49 121.6(4)
C46 C45 C49 125.2(3)
C44 C45 Yb1 72.5(2)
C46 C45 Yb1 75.6(2)
C49 C45 Yb1 124.2(2)
C47 C46 C45 112.8(3)
C47 C46 C50 121.3(3)
C45 C46 C50 125.4(3)
C47 C46 Yb1 71.3(2)
C45 C46 Yb1 76.8(2)
C50 C46 Yb1 126.6(3)
C46 C47 C51 122.7(3)
C46 C47 P3 112.4(3)
C51 C47 P3 124.7(3)
C46 C47 Yb1 81.0(2)
C51 C47 Yb1 116.2(2)
P3 C47 Yb1 74.42(12)
C44 C48 H48A 109.5
C44 C48 H48B 109.5
H48A C48 H48B 109.5
C44 C48 H48C 109.5
H48A C48 H48C 109.5
H48B C48 H48C 109.5
C45 C49 H49A 109.5
C45 C49 H49B 109.5
H49A C49 H49B 109.5
C45 C49 H49C 109.5
H49A C49 H49C 109.5
H49B C49 H49C 109.5
C46 C50 H50A 109.5
C46 C50 H50B 109.5
H50A C50 H50B 109.5
C46 C50 H50C 109.5
H50A C50 H50C 109.5
H50B C50 H50C 109.5
C47 C51 H51A 109.5
C47 C51 H51B 109.5
H51A C51 H51B 109.5
C47 C51 H51C 109.5
H51A C51 H51C 109.5
H51B C51 H51C 109.5
C53 C52 C56 123.6(4)
C53 C52 P4 110.7(3)
C56 C52 P4 125.5(3)
C52 C53 C54 113.9(3)
C52 C53 C57 123.6(4)
C54 C53 C57 122.5(4)
C55 C54 C53 112.9(4)
C55 C54 C58 123.9(4)
C53 C54 C58 123.2(4)
C54 C55 C59 122.7(4)
C54 C55 P4 110.7(3)
C59 C55 P4 126.5(3)
C52 C56 H56A 109.5
C52 C56 H56B 109.5
H56A C56 H56B 109.5
C52 C56 H56C 109.5
H56A C56 H56C 109.5
H56B C56 H56C 109.5
C53 C57 H57A 109.5
C53 C57 H57B 109.5
H57A C57 H57B 109.5
C53 C57 H57C 109.5
H57A C57 H57C 109.5
H57B C57 H57C 109.5
C54 C58 H58A 109.5
C54 C58 H58B 109.5
H58A C58 H58B 109.5
C54 C58 H58C 109.5
H58A C58 H58C 109.5
H58B C58 H58C 109.5
C55 C59 H59A 109.5
C55 C59 H59B 109.5
H59A C59 H59B 109.5
C55 C59 H59C 109.5
H59A C59 H59C 109.5
H59B C59 H59C 109.5

loop_
_geom_bond_atom_site_label_1
_geom_bond_atom_site_label_2
_geom_bond_distance
Yb1 N3 2.466(3)
Yb1 N2 2.596(3)
Yb1 N1 2.615(3)
Yb1 C47 2.853(3)
Yb1 C44 2.899(3)
Yb1 P3 2.9251(10)
Yb1 C46 2.976(4)
Yb1 C45 2.991(4)
Yb1 P4 3.0232(9)
P1 N1 1.612(3)
P1 C14 1.824(4)
P1 C8 1.845(4)
P1 C20 1.845(4)
P2 N2 1.601(3)
P2 C26 1.825(4)
P2 C32 1.841(4)
P2 C38 1.841(4)
P3 C47 1.768(4)
P3 C44 1.779(4)
P4 C52 1.753(4)
P4 C55 1.760(4)
N1 C6 1.477(5)
N2 C7 1.468(4)
N3 C1 1.334(4)
N3 C5 1.345(4)
C1 C2 1.365(5)
C1 C6 1.493(5)
C2 C3 1.380(5)
C2 H2 0.9500
C3 C4 1.382(6)
C3 H3 0.9500
C4 C5 1.380(5)
C4 H4 0.9500
C5 C7 1.502(5)
C6 H6A 0.9900
C6 H6B 0.9900
C7 H7A 0.9900
C7 H7B 0.9900
C8 C13 1.534(5)
C8 C9 1.535(5)
C8 H8 1.0000
C9 C10 1.527(6)
C9 H9A 0.9900
C9 H9B 0.9900
C10 C11 1.516(6)
C10 H10A 0.9900
C10 H10B 0.9900
C11 C12 1.517(6)
C11 H11A 0.9900
C11 H11B 0.9900
C12 C13 1.533(5)
C12 H12A 0.9900
C12 H12B 0.9900
C13 H13A 0.9900
C13 H13B 0.9900
C14 C15 1.530(5)
C14 C19 1.545(5)
C14 H14 1.0000
C15 C16 1.521(5)
C15 H15A 0.9900
C15 H15B 0.9900
C16 C17 1.522(5)
C16 H16A 0.9900
C16 H16B 0.9900
C17 C18 1.519(6)
C17 H17A 0.9900
C17 H17B 0.9900
C18 C19 1.524(5)
C18 H18A 0.9900
C18 H18B 0.9900
C19 H19A 0.9900
C19 H19B 0.9900
C20 C21 1.532(5)
C20 C25 1.536(5)
C20 H20 1.0000
C21 C22 1.528(5)
C21 H21A 0.9900
C21 H21B 0.9900
C22 C23 1.516(6)
C22 H22A 0.9900
C22 H22B 0.9900
C23 C24 1.520(6)
C23 H23A 0.9900
C23 H23B 0.9900
C24 C25 1.521(5)
C24 H24A 0.9900
C24 H24B 0.9900
C25 H25A 0.9900
C25 H25B 0.9900
C26 C31 1.528(6)
C26 C27 1.532(5)
C26 H26 1.0000
C27 C28 1.534(6)
C27 H27A 0.9900
C27 H27B 0.9900
C28 C29 1.510(7)
C28 H28A 0.9900
C28 H28B 0.9900
C29 C30 1.524(7)
C29 H29A 0.9900
C29 H29B 0.9900
C30 C31 1.536(6)
C30 H30A 0.9900
C30 H30B 0.9900
C31 H31A 0.9900
C31 H31B 0.9900
C32 C37 1.532(5)
C32 C33 1.539(5)
C32 H32 1.0000
C33 C34 1.524(6)
C33 H33A 0.9900
C33 H33B 0.9900
C34 C35 1.509(6)
C34 H34A 0.9900
C34 H34B 0.9900
C35 C36 1.510(6)
C35 H35A 0.9900
C35 H35B 0.9900
C36 C37 1.529(6)
C36 H36A 0.9900
C36 H36B 0.9900
C37 H37A 0.9900
C37 H37B 0.9900
C38 C43 1.520(6)
C38 C39 1.544(5)
C38 H38 1.0000
C39 C40 1.529(6)
C39 H39A 0.9900
C39 H39B 0.9900
C40 C41 1.525(8)
C40 H40A 0.9900
C40 H40B 0.9900
C41 C42 1.515(7)
C41 H41A 0.9900
C41 H41B 0.9900
C42 C43 1.543(6)
C42 H42A 0.9900
C42 H42B 0.9900
C43 H43A 0.9900
C43 H43B 0.9900
C44 C45 1.410(5)
C44 C48 1.502(5)
C45 C46 1.425(5)
C45 C49 1.505(5)
C46 C47 1.399(5)
C46 C50 1.506(5)
C47 C51 1.512(5)
C48 H48A 0.9800
C48 H48B 0.9800
C48 H48C 0.9800
C49 H49A 0.9800
C49 H49B 0.9800
C49 H49C 0.9800
C50 H50A 0.9800
C50 H50B 0.9800
C50 H50C 0.9800
C51 H51A 0.9800
C51 H51B 0.9800
C51 H51C 0.9800
C52 C53 1.383(6)
C52 C56 1.498(6)
C53 C54 1.425(6)
C53 C57 1.510(5)
C54 C55 1.392(5)
C54 C58 1.507(6)
C55 C59 1.499(6)
C56 H56A 0.9800
C56 H56B 0.9800
C56 H56C 0.9800
C57 H57A 0.9800
C57 H57B 0.9800
C57 H57C 0.9800
C58 H58A 0.9800
C58 H58B 0.9800
C58 H58C 0.9800
C59 H59A 0.9800
C59 H59B 0.9800
C59 H59C 0.9800
